data_7245417
loop_
_publ_author_name
'Fu, Hanmei'
'Jiang, Chunli'
'Luo, Chunhua'
'Lin, Hechun'
'Peng, Hui'

_publ_section_title
;
 Manganese Halide Hybrids with Reversible Luminous Color and Application
 for White Light-emitting Diode
;
_journal_name_full CrystEngComm
_journal_paper_doi 10.1039/D2CE00883A
_journal_year 2022
_chemical_formula_moiety '2(C5 H8 N2), Cl4 Mn'
_chemical_formula_sum 'C10 H16 Cl4 Mn N4'
_chemical_formula_weight 389.01
_chemical_name_systematic '(1-Ethylimidazolium)2 MnCl4'
_space_group_crystal_system monoclinic
_space_group_IT_number 4
_space_group_name_Hall 'P 2yb'
_space_group_name_H-M_alt 'P 1 21 1'
_atom_sites_solution_hydrogens geom
_audit_creation_method SHELXL-2016/6
_audit_update_record
;
2022-01-17 deposited with the CCDC.	2022-08-31 downloaded from the CCDC.
;
_cell_angle_alpha 90
_cell_angle_beta 92.888(2)
_cell_angle_gamma 90
_cell_formula_units_Z 4
_cell_length_a 13.3355(6)
_cell_length_b 7.8283(3)
_cell_length_c 16.6774(8)
_cell_measurement_reflns_used 9892
_cell_measurement_temperature 289(2)
_cell_measurement_theta_max 66.65
_cell_measurement_theta_min 3.32
_cell_volume 1738.81(13)
_computing_structure_refinement 'SHELXL-2016/6 (Sheldrick, 2016)'
_computing_structure_solution 'SHELXT 2014/5 (Sheldrick, 2014)'
_diffrn_ambient_temperature 289(2)
_diffrn_measured_fraction_theta_full 0.995
_diffrn_measured_fraction_theta_max 0.995
_diffrn_measurement_device_type 'CCD area detector'
_diffrn_measurement_method 'phi and omega scans'
_diffrn_radiation_type CuK\a
_diffrn_radiation_wavelength 1.54178
_diffrn_reflns_av_R_equivalents 0.0626
_diffrn_reflns_av_unetI/netI 0.0677
_diffrn_reflns_Laue_measured_fraction_full 0.995
_diffrn_reflns_Laue_measured_fraction_max 0.995
_diffrn_reflns_limit_h_max 15
_diffrn_reflns_limit_h_min -15
_diffrn_reflns_limit_k_max 9
_diffrn_reflns_limit_k_min -9
_diffrn_reflns_limit_l_max 19
_diffrn_reflns_limit_l_min -19
_diffrn_reflns_number 16899
_diffrn_reflns_point_group_measured_fraction_full 0.971
_diffrn_reflns_point_group_measured_fraction_max 0.971
_diffrn_reflns_theta_full 66.715
_diffrn_reflns_theta_max 66.715
_diffrn_reflns_theta_min 3.318
_diffrn_source 'sealed tube'
_exptl_absorpt_coefficient_mu 11.769
_exptl_crystal_colour green
_exptl_crystal_density_diffrn 1.486
_exptl_crystal_description block
_exptl_crystal_F_000 1024
_refine_diff_density_max 0.564
_refine_diff_density_min -1.586
_refine_diff_density_rms 0.215
_refine_ls_abs_structure_details
;
 Flack x determined using 2053 quotients [(I+)-(I-)]/[(I+)+(I-)]
 (Parsons, Flack and Wagner, Acta Cryst. B69 (2013) 249-259).
;
_refine_ls_abs_structure_Flack 0.45(2)
_refine_ls_extinction_method none
_refine_ls_goodness_of_fit_ref 1.272
_refine_ls_hydrogen_treatment constr
_refine_ls_matrix_type full
_refine_ls_number_parameters 347
_refine_ls_number_reflns 5996
_refine_ls_number_restraints 1
_refine_ls_restrained_S_all 1.272
_refine_ls_R_factor_all 0.0786
_refine_ls_R_factor_gt 0.0702
_refine_ls_shift/su_max 0.098
_refine_ls_shift/su_mean 0.022
_refine_ls_structure_factor_coef Fsqd
_refine_ls_weighting_details 'w=1/[\s^2^(Fo^2^)+(0.1000P)^2^] where P=(Fo^2^+2Fc^2^)/3'
_refine_ls_weighting_scheme calc
_refine_ls_wR_factor_gt 0.1735
_refine_ls_wR_factor_ref 0.1815
_reflns_Friedel_coverage 0.808
_reflns_Friedel_fraction_full 0.943
_reflns_Friedel_fraction_max 0.943
_reflns_number_gt 5110
_reflns_number_total 5996
_reflns_threshold_expression 'I > 2\s(I)'
_cod_data_source_file d2ce00883a2.cif
_cod_data_source_block 171115HSD_JCL_0m_c
_cod_original_sg_symbol_H-M 'P 21'
_cod_database_code 7245417
_shelx_shelxl_version_number 2016/6
_shelx_space_group_comment
;
The symmetry employed for this shelxl refinement is uniquely defined
by the following loop, which should always be used as a source of
symmetry information in preference to the above space-group names.
They are only intended as comments.
;

loop_
_space_group_symop_operation_xyz
'x, y, z'
'-x, y+1/2, -z'

loop_
_atom_site_label
_atom_site_type_symbol
_atom_site_fract_x
_atom_site_fract_y
_atom_site_fract_z
_atom_site_U_iso_or_equiv
_atom_site_adp_type
_atom_site_occupancy
_atom_site_site_symmetry_order
_atom_site_calc_flag
_atom_site_refinement_flags_posn
_atom_site_refinement_flags_adp
_atom_site_refinement_flags_occupancy
_atom_site_disorder_assembly
_atom_site_disorder_group
Mn1 Mn 0.24327(11) 0.41608(12) 0.82136(9) 0.0216(4) Uani 1 1 d . . . . .
Cl1 Cl 0.1020(3) 0.2449(4) 0.8411(2) 0.0598(10) Uani 1 1 d . . . . .
N1 N 0.5945(7) 1.0140(11) 0.8291(6) 0.041(2) Uani 1 1 d . . . . .
C1 C 0.5092(8) 1.0737(15) 0.8570(7) 0.041(3) Uani 1 1 d . . . . .
H1 H 0.490924 1.187922 0.861067 0.049 Uiso 1 1 calc R U . . .
Mn2 Mn 0.75708(11) 1.29492(12) 0.67891(9) 0.0227(4) Uani 1 1 d . . . . .
Cl2 Cl 0.1922(2) 0.6882(3) 0.77210(18) 0.0395(7) Uani 1 1 d . . . . .
N2 N 0.4551(6) 0.9397(11) 0.8778(6) 0.033(2) Uani 1 1 d . . . . .
C2 C 0.5946(8) 0.8345(12) 0.8297(6) 0.036(2) Uani 1 1 d . . . . .
H2 H 0.643348 0.760673 0.811819 0.043 Uiso 1 1 calc R U . . .
Cl3 Cl 0.3456(2) 0.4375(4) 0.93990(18) 0.0430(7) Uani 1 1 d . . . . .
N3 N 0.4060(8) 0.855(2) 0.6693(7) 0.087(5) Uani 1 1 d . . . . .
C3 C 0.5067(8) 0.7946(13) 0.8626(7) 0.038(3) Uani 1 1 d . . . . .
H3 H 0.484984 0.684318 0.873120 0.046 Uiso 1 1 calc R U . . .
Cl4 Cl 0.3420(2) 0.3042(3) 0.71947(19) 0.0392(7) Uani 1 1 d . . . . .
N4 N 0.5425(6) 0.7688(11) 0.6237(5) 0.031(2) Uani 1 1 d . . . . .
C4 C 0.3557(9) 0.9546(19) 0.9110(7) 0.053(3) Uani 1 1 d . . . . .
H4A H 0.325267 1.062112 0.894060 0.063 Uiso 1 1 calc R U . . .
H4B H 0.312977 0.862821 0.890173 0.063 Uiso 1 1 calc R U . . .
Cl5 Cl 0.6582(2) 1.4061(3) 0.78040(18) 0.0385(7) Uani 1 1 d . . . . .
N5 N 0.0746(6) -0.1632(10) 0.5788(5) 0.0243(18) Uani 1 1 d . . . . .
C5 C 0.3626(10) 0.947(2) 0.9978(8) 0.070(4) Uani 1 1 d . . . . .
H5A H 0.296362 0.940650 1.017650 0.106 Uiso 1 1 calc R U . . .
H5B H 0.396020 1.047029 1.018731 0.106 Uiso 1 1 calc R U . . .
H5C H 0.400045 0.847093 1.014657 0.106 Uiso 1 1 calc R U . . .
Cl6 Cl 0.6543(2) 1.2717(4) 0.56020(19) 0.0451(8) Uani 1 1 d . . . . .
N6 N 0.0476(7) 0.0246(12) 0.6653(5) 0.039(2) Uani 1 1 d . . . . .
C6 C 0.4841(9) 0.6405(12) 0.6428(7) 0.042(3) Uani 1 1 d . . . . .
H6 H 0.500349 0.526070 0.636055 0.050 Uiso 1 1 calc R U . . .
Cl7 Cl 0.80752(19) 1.0219(3) 0.72797(17) 0.0388(7) Uani 1 1 d . . . . .
N7 N -0.0764(6) 0.8749(9) 0.9220(5) 0.0217(17) Uani 1 1 d . . . . .
C7 C 0.4058(8) 0.6906(16) 0.6704(7) 0.038(3) Uani 1 1 d . . . . .
H7 H 0.355073 0.621633 0.688910 0.046 Uiso 1 1 calc R U . . .
Cl8 Cl 0.8986(3) 1.4651(4) 0.6595(2) 0.0589(10) Uani 1 1 d . . . . .
N8 N -0.0471(7) 0.6785(13) 0.8333(6) 0.046(3) Uani 1 1 d . . . . .
C8 C 0.4919(8) 0.9179(13) 0.6405(7) 0.033(3) Uani 1 1 d . . . . .
H8 H 0.511524 1.030773 0.633843 0.040 Uiso 1 1 calc R U . . .
C9 C 0.6417(9) 0.767(2) 0.5881(9) 0.070(5) Uani 1 1 d . . . . .
H9A H 0.680708 0.862533 0.609392 0.084 Uiso 1 1 calc R U . . .
H9B H 0.676568 0.662951 0.605050 0.084 Uiso 1 1 calc R U . . .
C10 C 0.6387(11) 0.775(2) 0.5020(9) 0.082(6) Uani 1 1 d . . . . .
H10A H 0.699351 0.727396 0.482825 0.123 Uiso 1 1 calc R U . . .
H10B H 0.632574 0.891957 0.485172 0.123 Uiso 1 1 calc R U . . .
H10C H 0.582069 0.711165 0.480417 0.123 Uiso 1 1 calc R U . . .
C11 C 0.0120(7) -0.1134(15) 0.6323(6) 0.033(2) Uani 1 1 d . . . . .
H11 H -0.047439 -0.167732 0.644349 0.040 Uiso 1 1 calc R U . . .
C12 C 0.1383(8) 0.0642(14) 0.6341(7) 0.038(3) Uani 1 1 d . . . . .
H12 H 0.179852 0.155388 0.648995 0.046 Uiso 1 1 calc R U . . .
C13 C 0.1548(7) -0.0522(13) 0.5791(6) 0.030(2) Uani 1 1 d . . . . .
H13 H 0.209727 -0.058130 0.546929 0.036 Uiso 1 1 calc R U . . .
C14 C 0.0647(8) -0.3224(14) 0.5280(7) 0.038(3) Uani 1 1 d . . . . .
H14A H -0.003151 -0.366431 0.529965 0.046 Uiso 1 1 calc R U . . .
H14B H 0.076305 -0.293860 0.472636 0.046 Uiso 1 1 calc R U . . .
C15 C 0.1346(9) -0.4520(16) 0.5551(8) 0.055(4) Uani 1 1 d . . . . .
H15A H 0.120292 -0.556176 0.526437 0.083 Uiso 1 1 calc R U . . .
H15B H 0.128627 -0.470924 0.611568 0.083 Uiso 1 1 calc R U . . .
H15C H 0.201691 -0.415515 0.545556 0.083 Uiso 1 1 calc R U . . .
C16 C -0.0111(8) 0.8245(13) 0.8700(7) 0.034(2) Uani 1 1 d . . . . .
H16 H 0.049061 0.878663 0.859984 0.041 Uiso 1 1 calc R U . . .
C17 C -0.1371(9) 0.6432(13) 0.8647(7) 0.038(3) Uani 1 1 d . . . . .
H17 H -0.179614 0.553139 0.849852 0.046 Uiso 1 1 calc R U . . .
C18 C -0.1541(8) 0.7640(13) 0.9219(7) 0.035(3) Uani 1 1 d . . . . .
H18 H -0.208603 0.768709 0.954428 0.042 Uiso 1 1 calc R U . . .
C19 C -0.0647(8) 1.0248(13) 0.9726(6) 0.036(3) Uani 1 1 d . . . . .
H19A H 0.003549 1.066786 0.970350 0.043 Uiso 1 1 calc R U . . .
H19B H -0.075281 0.992779 1.027696 0.043 Uiso 1 1 calc R U . . .
C20 C -0.1379(9) 1.1691(14) 0.9477(8) 0.050(3) Uani 1 1 d . . . . .
H20A H -0.109038 1.238561 0.907373 0.074 Uiso 1 1 calc R U . . .
H20B H -0.150646 1.238182 0.993627 0.074 Uiso 1 1 calc R U . . .
H20C H -0.199883 1.120779 0.926429 0.074 Uiso 1 1 calc R U . . .

loop_
_atom_site_aniso_label
_atom_site_aniso_U_11
_atom_site_aniso_U_22
_atom_site_aniso_U_33
_atom_site_aniso_U_23
_atom_site_aniso_U_13
_atom_site_aniso_U_12
Mn1 0.0238(8) 0.0153(7) 0.0268(9) -0.0005(7) 0.0118(7) -0.0051(6)
Cl1 0.0563(19) 0.059(2) 0.067(2) -0.0215(19) 0.0361(17) -0.0427(18)
N1 0.056(6) 0.030(5) 0.038(5) 0.011(4) 0.000(4) -0.011(5)
C1 0.044(6) 0.029(5) 0.050(7) -0.004(5) 0.005(5) -0.011(5)
Mn2 0.0235(8) 0.0166(8) 0.0290(10) 0.0009(7) 0.0118(7) -0.0048(6)
Cl2 0.0400(16) 0.0268(13) 0.0534(19) 0.0050(12) 0.0179(13) 0.0102(11)
N2 0.032(5) 0.020(4) 0.048(6) -0.008(4) 0.012(4) -0.009(4)
C2 0.049(6) 0.020(4) 0.038(6) 0.000(4) 0.005(5) 0.010(4)
Cl3 0.0493(18) 0.0425(16) 0.0368(17) 0.0009(13) -0.0027(13) -0.0115(13)
N3 0.034(6) 0.184(16) 0.044(7) -0.018(9) 0.006(5) 0.030(8)
C3 0.045(7) 0.016(5) 0.053(8) -0.001(5) -0.004(6) 0.002(4)
Cl4 0.0431(17) 0.0249(13) 0.0522(19) -0.0039(12) 0.0286(14) 0.0012(11)
N4 0.028(5) 0.027(4) 0.039(5) 0.002(4) 0.009(4) 0.000(4)
C4 0.043(7) 0.056(7) 0.060(8) 0.002(7) 0.001(6) 0.002(6)
Cl5 0.0444(17) 0.0260(13) 0.0477(18) -0.0067(12) 0.0293(14) 0.0001(12)
N5 0.022(4) 0.022(4) 0.029(5) 0.002(4) 0.006(3) -0.003(4)
C5 0.061(9) 0.091(11) 0.060(9) 0.001(9) 0.016(7) -0.003(8)
Cl6 0.0503(19) 0.0448(17) 0.0395(18) 0.0050(14) -0.0048(14) -0.0082(14)
N6 0.056(6) 0.029(5) 0.034(5) -0.005(4) 0.018(4) 0.016(4)
C6 0.073(8) 0.005(4) 0.046(7) 0.003(4) -0.008(6) -0.006(5)
Cl7 0.0406(16) 0.0282(14) 0.0487(17) 0.0113(12) 0.0142(12) 0.0169(11)
N7 0.024(4) 0.018(4) 0.024(4) 0.000(3) 0.006(3) 0.000(3)
C7 0.031(6) 0.050(7) 0.036(6) 0.001(5) 0.013(5) -0.029(5)
Cl8 0.0541(19) 0.060(2) 0.066(2) -0.0185(18) 0.0336(16) -0.0398(18)
N8 0.058(6) 0.031(5) 0.048(6) 0.006(5) 0.003(5) 0.012(4)
C8 0.051(7) 0.013(4) 0.035(6) 0.008(4) 0.004(5) 0.000(4)
C9 0.036(7) 0.076(10) 0.101(13) -0.034(9) 0.032(7) -0.006(7)
C10 0.088(12) 0.083(11) 0.082(11) -0.022(9) 0.064(9) -0.031(9)
C11 0.025(5) 0.050(6) 0.027(6) 0.004(5) 0.018(4) 0.011(5)
C12 0.038(6) 0.031(5) 0.045(7) -0.002(5) 0.000(5) -0.009(5)
C13 0.026(5) 0.031(5) 0.033(6) 0.000(5) 0.013(4) -0.011(4)
C14 0.052(7) 0.028(5) 0.036(6) -0.018(5) 0.015(5) -0.014(5)
C15 0.050(7) 0.036(6) 0.081(10) -0.032(7) 0.015(6) -0.005(6)
C16 0.039(6) 0.019(4) 0.044(7) 0.003(5) 0.008(5) -0.002(5)
C17 0.052(7) 0.014(4) 0.047(7) -0.004(5) -0.004(5) -0.003(5)
C18 0.027(5) 0.026(5) 0.053(7) -0.011(5) 0.007(5) -0.006(4)
C19 0.046(6) 0.029(5) 0.030(6) 0.001(4) -0.012(5) -0.008(5)
C20 0.058(7) 0.020(5) 0.070(9) -0.010(5) -0.003(6) 0.009(5)

loop_
_atom_type_symbol
_atom_type_description
_atom_type_scat_dispersion_real
_atom_type_scat_dispersion_imag
_atom_type_scat_source
C C 0.0181 0.0091 'International Tables Vol C Tables 4.2.6.8 and 6.1.1.4'
H H 0.0000 0.0000 'International Tables Vol C Tables 4.2.6.8 and 6.1.1.4'
Cl Cl 0.3639 0.7018 'International Tables Vol C Tables 4.2.6.8 and 6.1.1.4'
Mn Mn -0.5299 2.8052 'International Tables Vol C Tables 4.2.6.8 and 6.1.1.4'
N N 0.0311 0.0180 'International Tables Vol C Tables 4.2.6.8 and 6.1.1.4'
O O 0.0492 0.0322 'International Tables Vol C Tables 4.2.6.8 and 6.1.1.4'

loop_
_geom_angle_atom_site_label_1
_geom_angle_atom_site_label_2
_geom_angle_atom_site_label_3
_geom_angle
_geom_angle_site_symmetry_1
_geom_angle_site_symmetry_3
_geom_angle_publ_flag
Cl1 Mn1 Cl3 111.03(13) . . ?
Cl1 Mn1 Cl2 110.04(14) . . ?
Cl3 Mn1 Cl2 111.82(12) . . ?
Cl1 Mn1 Cl4 111.59(11) . . ?
Cl3 Mn1 Cl4 108.04(13) . . ?
Cl2 Mn1 Cl4 104.12(11) . . ?
C1 N1 C2 110.3(10) . . ?
N1 C1 N2 107.4(10) . . ?
N1 C1 H1 126.3 . . ?
N2 C1 H1 126.3 . . ?
Cl8 Mn2 Cl6 111.45(13) . . ?
Cl8 Mn2 Cl5 111.80(11) . . ?
Cl6 Mn2 Cl5 107.94(13) . . ?
Cl8 Mn2 Cl7 110.06(13) . . ?
Cl6 Mn2 Cl7 111.27(11) . . ?
Cl5 Mn2 Cl7 104.08(11) . . ?
C1 N2 C3 108.9(8) . . ?
C1 N2 C4 123.3(10) . . ?
C3 N2 C4 127.8(10) . . ?
C3 C2 N1 103.5(9) . . ?
C3 C2 H2 128.3 . . ?
N1 C2 H2 128.3 . . ?
C7 N3 C8 111.6(11) . . ?
C2 C3 N2 109.9(9) . . ?
C2 C3 H3 125.1 . . ?
N2 C3 H3 125.1 . . ?
C6 N4 C8 107.0(8) . . ?
C6 N4 C9 129.8(11) . . ?
C8 N4 C9 123.2(10) . . ?
C5 C4 N2 111.1(10) . . ?
C5 C4 H4A 109.5 . . ?
N2 C4 H4A 109.5 . . ?
C5 C4 H4B 109.3 . . ?
N2 C4 H4B 109.4 . . ?
H4A C4 H4B 108.0 . . ?
C11 N5 C13 109.3(9) . . ?
C11 N5 C14 125.9(9) . . ?
C13 N5 C14 124.7(8) . . ?
C4 C5 H5A 109.5 . . ?
C4 C5 H5B 109.4 . . ?
H5A C5 H5B 109.5 . . ?
C4 C5 H5C 109.5 . . ?
H5A C5 H5C 109.5 . . ?
H5B C5 H5C 109.5 . . ?
C11 N6 C12 109.9(9) . . ?
C7 C6 N4 111.8(9) . . ?
C7 C6 H6 124.1 . . ?
N4 C6 H6 124.1 . . ?
C16 N7 C18 109.7(9) . . ?
C16 N7 C19 124.7(9) . . ?
C18 N7 C19 125.5(9) . . ?
C6 C7 N3 108.2(10) . . ?
C6 C7 H7 125.9 . . ?
N3 C7 H7 125.9 . . ?
C17 N8 C16 107.0(10) . . ?
N4 C8 N3 101.4(10) . . ?
N4 C8 H8 129.3 . . ?
N3 C8 H8 129.3 . . ?
C10 C9 N4 114.8(13) . . ?
C10 C9 H9A 108.6 . . ?
N4 C9 H9A 108.6 . . ?
C10 C9 H9B 108.5 . . ?
N4 C9 H9B 108.5 . . ?
H9A C9 H9B 107.5 . . ?
C9 C10 H10A 109.5 . . ?
C9 C10 H10B 109.4 . . ?
H10A C10 H10B 109.5 . . ?
C9 C10 H10C 109.5 . . ?
H10A C10 H10C 109.5 . . ?
H10B C10 H10C 109.5 . . ?
N6 C11 N5 107.7(10) . . ?
N6 C11 H11 126.1 . . ?
N5 C11 H11 126.1 . . ?
C13 C12 N6 106.7(9) . . ?
C13 C12 H12 126.6 . . ?
N6 C12 H12 126.6 . . ?
C12 C13 N5 106.3(9) . . ?
C12 C13 H13 126.9 . . ?
N5 C13 H13 126.8 . . ?
C15 C14 N5 111.7(9) . . ?
C15 C14 H14A 109.3 . . ?
N5 C14 H14A 109.3 . . ?
C15 C14 H14B 109.3 . . ?
N5 C14 H14B 109.3 . . ?
H14A C14 H14B 108.0 . . ?
C14 C15 H15A 109.5 . . ?
C14 C15 H15B 109.5 . . ?
H15A C15 H15B 109.5 . . ?
C14 C15 H15C 109.4 . . ?
H15A C15 H15C 109.5 . . ?
H15B C15 H15C 109.5 . . ?
N7 C16 N8 108.3(10) . . ?
N7 C16 H16 125.8 . . ?
N8 C16 H16 125.8 . . ?
N8 C17 C18 107.9(10) . . ?
N8 C17 H17 126.1 . . ?
C18 C17 H17 126.1 . . ?
N7 C18 C17 106.9(9) . . ?
N7 C18 H18 126.5 . . ?
C17 C18 H18 126.5 . . ?
N7 C19 C20 112.9(8) . . ?
N7 C19 H19A 109.0 . . ?
C20 C19 H19A 109.0 . . ?
N7 C19 H19B 109.0 . . ?
C20 C19 H19B 109.0 . . ?
H19A C19 H19B 107.8 . . ?
C19 C20 H20A 109.4 . . ?
C19 C20 H20B 109.5 . . ?
H20A C20 H20B 109.5 . . ?
C19 C20 H20C 109.5 . . ?
H20A C20 H20C 109.5 . . ?
H20B C20 H20C 109.5 . . ?

loop_
_geom_bond_atom_site_label_1
_geom_bond_atom_site_label_2
_geom_bond_distance
_geom_bond_site_symmetry_2
_geom_bond_publ_flag
Mn1 Cl1 2.348(3) . ?
Mn1 Cl3 2.351(3) . ?
Mn1 Cl2 2.371(3) . ?
Mn1 Cl4 2.369(3) . ?
N1 C1 1.336(14) . ?
N1 C2 1.405(12) . ?
C1 N2 1.329(13) . ?
C1 H1 0.9300 . ?
Mn2 Cl8 2.346(3) . ?
Mn2 Cl6 2.358(3) . ?
Mn2 Cl5 2.363(3) . ?
Mn2 Cl7 2.373(3) . ?
N2 C3 1.359(13) . ?
N2 C4 1.466(13) . ?
C2 C3 1.355(15) . ?
C2 H2 0.9300 . ?
N3 C7 1.29(2) . ?
N3 C8 1.356(16) . ?
C3 H3 0.9300 . ?
N4 C6 1.320(13) . ?
N4 C8 1.384(13) . ?
N4 C9 1.477(12) . ?
C4 C5 1.448(16) . ?
C4 H4A 0.9700 . ?
C4 H4B 0.9700 . ?
N5 C11 1.312(11) . ?
N5 C13 1.378(12) . ?
N5 C14 1.509(13) . ?
C5 H5A 0.9600 . ?
C5 H5B 0.9600 . ?
C5 H5C 0.9600 . ?
N6 C11 1.292(15) . ?
N6 C12 1.375(13) . ?
C6 C7 1.227(15) . ?
C6 H6 0.9300 . ?
N7 C16 1.320(12) . ?
N7 C18 1.351(12) . ?
N7 C19 1.449(13) . ?
C7 H7 0.9300 . ?
N8 C17 1.362(14) . ?
N8 C16 1.372(15) . ?
C8 H8 0.9300 . ?
C9 C10 1.44(2) . ?
C9 H9A 0.9700 . ?
C9 H9B 0.9700 . ?
C10 H10A 0.9600 . ?
C10 H10B 0.9600 . ?
C10 H10C 0.9600 . ?
C11 H11 0.9300 . ?
C12 C13 1.320(15) . ?
C12 H12 0.9300 . ?
C13 H13 0.9300 . ?
C14 C15 1.436(17) . ?
C14 H14A 0.9700 . ?
C14 H14B 0.9700 . ?
C15 H15A 0.9600 . ?
C15 H15B 0.9600 . ?
C15 H15C 0.9600 . ?
C16 H16 0.9300 . ?
C17 C18 1.370(15) . ?
C17 H17 0.9300 . ?
C18 H18 0.9300 . ?
C19 C20 1.537(14) . ?
C19 H19A 0.9700 . ?
C19 H19B 0.9700 . ?
C20 H20A 0.9600 . ?
C20 H20B 0.9600 . ?
C20 H20C 0.9600 . ?
